data_2230910
loop_
_publ_author_name
'Booysen, Irvin'
'Muhammed, Ismail'
'Soares, Anna'
'Gerber, Thomas'
'Hosten, Eric'
'Betz, Richard'

_publ_section_title
;
 6-Amino-1,3-dimethyl-5-[(<i>E</i>)-2-(methylsulfanyl)benzylideneamino]pyrimidine-2,4(1<i>H</i>,3<i>H</i>)-dione
;
_journal_coeditor_code WN2434
_journal_issue 7
_journal_name_full 'Acta Crystallographica Section E'
_journal_page_first o1592
_journal_paper_doi 10.1107/S1600536811020903
_journal_volume 67
_journal_year 2011
_chemical_formula_iupac 'C14 H16 N4 O2 S'
_chemical_formula_moiety 'C14 H16 N4 O2 S'
_chemical_formula_sum 'C14 H16 N4 O2 S'
_chemical_formula_weight 304.37
_chemical_name_systematic
;
6-Amino-1,3-dimethyl-5-[(<i>E</i>)-2-
(methylsulfanyl)benzylideneamino]pyrimidine-2,4(1<i>H</i>,3<i>H</i>)-dione
;
_space_group_IT_number 14
_symmetry_cell_setting monoclinic
_symmetry_space_group_name_Hall '-P 2ybc'
_symmetry_space_group_name_H-M 'P 1 21/c 1'
_atom_sites_solution_hydrogens geom
_atom_sites_solution_primary direct
_atom_sites_solution_secondary difmap
_audit_creation_method SHELXL-97
_cell_angle_alpha 90.00
_cell_angle_beta 94.3840(10)
_cell_angle_gamma 90.00
_cell_formula_units_Z 4
_cell_length_a 7.9740(2)
_cell_length_b 12.4630(3)
_cell_length_c 13.9870(3)
_cell_measurement_reflns_used 6560
_cell_measurement_temperature 100(2)
_cell_measurement_theta_max 28.33
_cell_measurement_theta_min 2.56
_cell_volume 1385.96(6)
_computing_cell_refinement 'SAINT (Bruker, 2010)'
_computing_data_collection 'APEX2 (Bruker, 2010)'
_computing_data_reduction 'SAINT (Bruker, 2010)'
_computing_molecular_graphics 'ORTEP-3 (Farrugia, 1997) and Mercury (Macrae <i>et al.</i>, 2008)'
_computing_publication_material 'SHELXL97 (Sheldrick, 2008) and PLATON (Spek, 2009)'
_computing_structure_refinement 'SHELXL97 (Sheldrick, 2008)'
_computing_structure_solution 'SIR97 (Altomare <i>et al.</i>, 1999)'
_diffrn_ambient_temperature 100(2)
_diffrn_measured_fraction_theta_full 0.995
_diffrn_measured_fraction_theta_max 0.995
_diffrn_measurement_device_type 'Bruker APEXII CCD'
_diffrn_measurement_method '\f and \w'
_diffrn_radiation_monochromator graphite
_diffrn_radiation_source 'fine-focus sealed tube'
_diffrn_radiation_type MoK\a
_diffrn_radiation_wavelength 0.71069
_diffrn_reflns_av_R_equivalents 0.0252
_diffrn_reflns_av_sigmaI/netI 0.0238
_diffrn_reflns_limit_h_max 10
_diffrn_reflns_limit_h_min -10
_diffrn_reflns_limit_k_max 16
_diffrn_reflns_limit_k_min -16
_diffrn_reflns_limit_l_max 18
_diffrn_reflns_limit_l_min -17
_diffrn_reflns_number 13383
_diffrn_reflns_theta_full 28.33
_diffrn_reflns_theta_max 28.33
_diffrn_reflns_theta_min 2.19
_exptl_absorpt_coefficient_mu 0.244
_exptl_absorpt_correction_type none
_exptl_crystal_colour yellow
_exptl_crystal_density_diffrn 1.459
_exptl_crystal_density_method 'not measured'
_exptl_crystal_description rod
_exptl_crystal_F_000 640
_exptl_crystal_size_max 0.448
_exptl_crystal_size_mid 0.252
_exptl_crystal_size_min 0.128
_refine_diff_density_max 0.426
_refine_diff_density_min -0.258
_refine_ls_extinction_method none
_refine_ls_goodness_of_fit_ref 1.092
_refine_ls_hydrogen_treatment mixed
_refine_ls_matrix_type full
_refine_ls_number_parameters 201
_refine_ls_number_reflns 3441
_refine_ls_number_restraints 0
_refine_ls_restrained_S_all 1.092
_refine_ls_R_factor_all 0.0440
_refine_ls_R_factor_gt 0.0359
_refine_ls_shift/su_max 0.000
_refine_ls_shift/su_mean 0.000
_refine_ls_structure_factor_coef Fsqd
_refine_ls_weighting_details 'calc w=1/[\s^2^(Fo^2^)+(0.0420P)^2^+0.7103P] where P=(Fo^2^+2Fc^2^)/3'
_refine_ls_weighting_scheme calc
_refine_ls_wR_factor_gt 0.0905
_refine_ls_wR_factor_ref 0.0936
_reflns_number_gt 2912
_reflns_number_total 3441
_reflns_threshold_expression I>2\s(I)
_cod_data_source_file wn2434.cif
_cod_data_source_block I
_cod_original_sg_symbol_H-M 'P 21/c'
_cod_database_code 2230910
_cod_database_fobs_code 2230910

loop_
_symmetry_equiv_pos_as_xyz
'x, y, z'
'-x, y+1/2, -z+1/2'
'-x, -y, -z'
'x, -y-1/2, z-1/2'

loop_
_atom_site_type_symbol
_atom_site_label
_atom_site_fract_x
_atom_site_fract_y
_atom_site_fract_z
_atom_site_U_iso_or_equiv
_atom_site_adp_type
_atom_site_calc_flag
_atom_site_refinement_flags
_atom_site_occupancy
_atom_site_symmetry_multiplicity
_atom_site_disorder_assembly
_atom_site_disorder_group
S S1 0.24479(5) 0.11449(3) 0.01927(3) 0.01828(10) Uani d . 1 1 . .
O O1 0.20013(13) 0.57346(8) 0.04281(7) 0.0182(2) Uani d . 1 1 . .
O O2 0.45091(14) 0.64532(9) -0.23229(8) 0.0219(2) Uani d . 1 1 . .
N N1 0.32410(15) 0.60885(9) -0.09573(8) 0.0145(2) Uani d . 1 1 . .
N N2 0.45428(15) 0.47261(10) -0.17925(8) 0.0151(2) Uani d . 1 1 . .
N N3 0.26375(15) 0.34072(10) 0.01660(8) 0.0141(2) Uani d . 1 1 . .
N N4 0.43846(16) 0.29401(11) -0.13145(9) 0.0179(3) Uani d . 1 1 . .
H H741 0.392(3) 0.2487(17) -0.0927(14) 0.027(5) Uiso d . 1 1 . .
H H742 0.480(3) 0.2713(18) -0.1826(16) 0.039(6) Uiso d . 1 1 . .
C C1 0.31118(17) 0.42673(11) -0.03962(9) 0.0133(3) Uani d . 1 1 . .
C C2 0.27303(17) 0.53685(11) -0.02460(10) 0.0131(3) Uani d . 1 1 . .
C C3 0.41138(17) 0.58028(12) -0.17251(10) 0.0155(3) Uani d . 1 1 . .
C C4 0.40082(17) 0.39688(11) -0.11738(10) 0.0142(3) Uani d . 1 1 . .
C C5 0.19312(18) 0.35231(11) 0.09502(10) 0.0164(3) Uani d . 1 1 . .
H H5 0.1728 0.4229 0.1171 0.020 Uiso calc R 1 1 . .
C C6 0.14235(18) 0.26118(12) 0.15205(10) 0.0148(3) Uani d . 1 1 . .
C C7 0.15496(18) 0.15166(12) 0.12645(10) 0.0155(3) Uani d . 1 1 . .
C C8 0.09458(18) 0.07399(12) 0.18772(11) 0.0187(3) Uani d . 1 1 . .
H H8 0.1007 0.0003 0.1709 0.022 Uiso calc R 1 1 . .
C C9 0.02593(19) 0.10237(13) 0.27252(11) 0.0203(3) Uani d . 1 1 . .
H H9 -0.0145 0.0482 0.3126 0.024 Uiso calc R 1 1 . .
C C10 0.01599(19) 0.20918(13) 0.29904(11) 0.0201(3) Uani d . 1 1 . .
H H10 -0.0300 0.2284 0.3573 0.024 Uiso calc R 1 1 . .
C C11 0.07393(17) 0.28749(12) 0.23952(10) 0.0151(3) Uani d . 1 1 . .
H H11 0.0676 0.3607 0.2579 0.018 Uiso calc R 1 1 . .
C C12 0.2959(2) 0.72400(11) -0.08308(11) 0.0193(3) Uani d . 1 1 . .
H H121 0.4043 0.7604 -0.0708 0.029 Uiso calc R 1 1 . .
H H122 0.2275 0.7352 -0.0286 0.029 Uiso calc R 1 1 . .
H H123 0.2370 0.7534 -0.1413 0.029 Uiso calc R 1 1 . .
C C13 0.55971(19) 0.44007(13) -0.25572(10) 0.0203(3) Uani d . 1 1 . .
H H131 0.6549 0.3976 -0.2282 0.030 Uiso calc R 1 1 . .
H H132 0.6017 0.5041 -0.2869 0.030 Uiso calc R 1 1 . .
H H133 0.4929 0.3968 -0.3032 0.030 Uiso calc R 1 1 . .
C C14 0.2462(2) -0.03061(12) 0.02441(12) 0.0259(3) Uani d . 1 1 . .
H H141 0.3075 -0.0541 0.0842 0.039 Uiso calc R 1 1 . .
H H142 0.3016 -0.0591 -0.0304 0.039 Uiso calc R 1 1 . .
H H143 0.1303 -0.0572 0.0222 0.039 Uiso calc R 1 1 . .

loop_
_atom_site_aniso_label
_atom_site_aniso_U_11
_atom_site_aniso_U_22
_atom_site_aniso_U_33
_atom_site_aniso_U_12
_atom_site_aniso_U_13
_atom_site_aniso_U_23
S1 0.0251(2) 0.01325(17) 0.01737(18) -0.00195(13) 0.00745(13) -0.00143(13)
O1 0.0237(5) 0.0156(5) 0.0163(5) 0.0005(4) 0.0081(4) -0.0011(4)
O2 0.0257(6) 0.0225(6) 0.0184(5) -0.0023(4) 0.0070(4) 0.0074(4)
N1 0.0171(6) 0.0121(6) 0.0145(5) -0.0006(4) 0.0034(4) 0.0017(4)
N2 0.0155(6) 0.0186(6) 0.0120(5) -0.0005(5) 0.0056(4) -0.0005(4)
N3 0.0153(6) 0.0126(6) 0.0147(6) -0.0011(4) 0.0016(4) 0.0001(4)
N4 0.0217(6) 0.0167(6) 0.0161(6) 0.0006(5) 0.0079(5) -0.0031(5)
C1 0.0154(6) 0.0117(6) 0.0130(6) -0.0011(5) 0.0027(5) -0.0003(5)
C2 0.0142(6) 0.0128(6) 0.0125(6) -0.0016(5) 0.0018(5) 0.0005(5)
C3 0.0145(6) 0.0186(7) 0.0134(6) -0.0017(5) 0.0016(5) 0.0018(5)
C4 0.0141(6) 0.0149(7) 0.0135(6) -0.0015(5) 0.0007(5) -0.0013(5)
C5 0.0194(7) 0.0130(6) 0.0174(7) 0.0008(5) 0.0046(5) 0.0000(5)
C6 0.0144(7) 0.0160(7) 0.0143(6) -0.0002(5) 0.0034(5) 0.0007(5)
C7 0.0148(6) 0.0166(7) 0.0151(6) -0.0012(5) 0.0025(5) 0.0012(5)
C8 0.0196(7) 0.0159(7) 0.0207(7) -0.0034(5) 0.0029(6) 0.0032(6)
C9 0.0187(7) 0.0234(8) 0.0192(7) -0.0042(6) 0.0039(6) 0.0072(6)
C10 0.0184(7) 0.0262(8) 0.0162(7) -0.0009(6) 0.0052(5) 0.0031(6)
C11 0.0161(7) 0.0162(7) 0.0136(6) 0.0006(5) 0.0058(5) 0.0016(5)
C12 0.0239(8) 0.0114(6) 0.0228(7) 0.0009(5) 0.0030(6) 0.0028(5)
C13 0.0209(7) 0.0253(8) 0.0160(7) -0.0004(6) 0.0103(6) -0.0009(6)
C14 0.0373(9) 0.0130(7) 0.0284(8) -0.0009(6) 0.0095(7) -0.0030(6)

loop_
_atom_type_symbol
_atom_type_description
_atom_type_scat_dispersion_real
_atom_type_scat_dispersion_imag
_atom_type_scat_source
C C 0.0033 0.0016 'International Tables Vol C Tables 4.2.6.8 and 6.1.1.4'
H H 0.0000 0.0000 'International Tables Vol C Tables 4.2.6.8 and 6.1.1.4'
N N 0.0061 0.0033 'International Tables Vol C Tables 4.2.6.8 and 6.1.1.4'
O O 0.0106 0.0060 'International Tables Vol C Tables 4.2.6.8 and 6.1.1.4'
S S 0.1246 0.1234 'International Tables Vol C Tables 4.2.6.8 and 6.1.1.4'

loop_
_geom_angle_atom_site_label_1
_geom_angle_atom_site_label_2
_geom_angle_atom_site_label_3
_geom_angle_site_symmetry_1
_geom_angle_site_symmetry_3
_geom_angle
_geom_angle_publ_flag
C7 S1 C14 . . 103.25(7) ?
C3 N1 C2 . . 125.02(12) ?
C3 N1 C12 . . 116.16(12) ?
C2 N1 C12 . . 118.59(11) ?
C4 N2 C3 . . 122.15(12) ?
C4 N2 C13 . . 119.56(12) ?
C3 N2 C13 . . 118.29(12) ?
C5 N3 C1 . . 123.47(13) ?
C4 N4 H741 . . 114.4(13) ?
C4 N4 H742 . . 123.0(15) ?
H741 N4 H742 . . 120(2) ?
C4 C1 N3 . . 114.22(12) ?
C4 C1 C2 . . 119.94(12) ?
N3 C1 C2 . . 125.83(12) ?
O1 C2 N1 . . 118.60(12) ?
O1 C2 C1 . . 126.01(13) ?
N1 C2 C1 . . 115.39(12) ?
O2 C3 N1 . . 122.42(14) ?
O2 C3 N2 . . 121.06(13) ?
N1 C3 N2 . . 116.51(12) ?
N4 C4 N2 . . 118.96(13) ?
N4 C4 C1 . . 120.31(13) ?
N2 C4 C1 . . 120.71(13) ?
N3 C5 C6 . . 122.58(13) ?
N3 C5 H5 . . 118.7 ?
C6 C5 H5 . . 118.7 ?
C11 C6 C7 . . 118.76(13) ?
C11 C6 C5 . . 115.63(13) ?
C7 C6 C5 . . 125.61(13) ?
C8 C7 C6 . . 118.44(13) ?
C8 C7 S1 . . 121.10(12) ?
C6 C7 S1 . . 120.46(11) ?
C9 C8 C7 . . 121.47(14) ?
C9 C8 H8 . . 119.3 ?
C7 C8 H8 . . 119.3 ?
C10 C9 C8 . . 120.49(14) ?
C10 C9 H9 . . 119.8 ?
C8 C9 H9 . . 119.8 ?
C11 C10 C9 . . 119.18(14) ?
C11 C10 H10 . . 120.4 ?
C9 C10 H10 . . 120.4 ?
C10 C11 C6 . . 121.64(14) ?
C10 C11 H11 . . 119.2 ?
C6 C11 H11 . . 119.2 ?
N1 C12 H121 . . 109.5 ?
N1 C12 H122 . . 109.5 ?
H121 C12 H122 . . 109.5 ?
N1 C12 H123 . . 109.5 ?
H121 C12 H123 . . 109.5 ?
H122 C12 H123 . . 109.5 ?
N2 C13 H131 . . 109.5 ?
N2 C13 H132 . . 109.5 ?
H131 C13 H132 . . 109.5 ?
N2 C13 H133 . . 109.5 ?
H131 C13 H133 . . 109.5 ?
H132 C13 H133 . . 109.5 ?
S1 C14 H141 . . 109.5 ?
S1 C14 H142 . . 109.5 ?
H141 C14 H142 . . 109.5 ?
S1 C14 H143 . . 109.5 ?
H141 C14 H143 . . 109.5 ?
H142 C14 H143 . . 109.5 ?

loop_
_geom_bond_atom_site_label_1
_geom_bond_atom_site_label_2
_geom_bond_site_symmetry_2
_geom_bond_distance
_geom_bond_publ_flag
S1 C7 . 1.7719(15) ?
S1 C14 . 1.8098(16) ?
O1 C2 . 1.2325(17) ?
O2 C3 . 1.2231(17) ?
N1 C3 . 1.3706(18) ?
N1 C2 . 1.4223(17) ?
N1 C12 . 1.4655(18) ?
N2 C4 . 1.3702(18) ?
N2 C3 . 1.3897(19) ?
N2 C13 . 1.4672(17) ?
N3 C5 . 1.2789(18) ?
N3 C1 . 1.3986(18) ?
N4 C4 . 1.3348(19) ?
N4 H741 . 0.88(2) ?
N4 H742 . 0.86(2) ?
C1 C4 . 1.3968(19) ?
C1 C2 . 1.4247(19) ?
C5 C6 . 1.463(2) ?
C5 H5 . 0.9500 ?
C6 C11 . 1.4157(19) ?
C6 C7 . 1.417(2) ?
C7 C8 . 1.402(2) ?
C8 C9 . 1.390(2) ?
C8 H8 . 0.9500 ?
C9 C10 . 1.386(2) ?
C9 H9 . 0.9500 ?
C10 C11 . 1.385(2) ?
C10 H10 . 0.9500 ?
C11 H11 . 0.9500 ?
C12 H121 . 0.9800 ?
C12 H122 . 0.9800 ?
C12 H123 . 0.9800 ?
C13 H131 . 0.9800 ?
C13 H132 . 0.9800 ?
C13 H133 . 0.9800 ?
C14 H141 . 0.9800 ?
C14 H142 . 0.9800 ?
C14 H143 . 0.9800 ?

loop_
_geom_hbond_atom_site_label_D
_geom_hbond_atom_site_label_H
_geom_hbond_atom_site_label_A
_geom_hbond_site_symmetry_A
_geom_hbond_distance_DH
_geom_hbond_distance_HA
_geom_hbond_distance_DA
_geom_hbond_angle_DHA
N4 H741 S1 . 0.88(2) 2.63(2) 3.5117(14) 178.4(17)
N4 H742 O2 2_644 0.86(2) 2.07(2) 2.8463(16) 150(2)
C9 H9 O1 2_545 0.95 2.61 3.2807(18) 127.5

loop_
_geom_torsion_atom_site_label_1
_geom_torsion_atom_site_label_2
_geom_torsion_atom_site_label_3
_geom_torsion_atom_site_label_4
_geom_torsion_site_symmetry_1
_geom_torsion_site_symmetry_2
_geom_torsion_site_symmetry_3
_geom_torsion_site_symmetry_4
_geom_torsion
_geom_torsion_publ_flag
C5 N3 C1 C4 . . . . 174.13(13) ?
C5 N3 C1 C2 . . . . -7.2(2) ?
C3 N1 C2 O1 . . . . 177.49(13) ?
C12 N1 C2 O1 . . . . 3.22(19) ?
C3 N1 C2 C1 . . . . -3.08(19) ?
C12 N1 C2 C1 . . . . -177.34(12) ?
C4 C1 C2 O1 . . . . -177.39(14) ?
N3 C1 C2 O1 . . . . 4.0(2) ?
C4 C1 C2 N1 . . . . 3.22(19) ?
N3 C1 C2 N1 . . . . -175.42(12) ?
C2 N1 C3 O2 . . . . 179.26(13) ?
C12 N1 C3 O2 . . . . -6.3(2) ?
C2 N1 C3 N2 . . . . -1.0(2) ?
C12 N1 C3 N2 . . . . 173.35(12) ?
C4 N2 C3 O2 . . . . -175.03(13) ?
C13 N2 C3 O2 . . . . 4.7(2) ?
C4 N2 C3 N1 . . . . 5.27(19) ?
C13 N2 C3 N1 . . . . -175.01(12) ?
C3 N2 C4 N4 . . . . 176.08(13) ?
C13 N2 C4 N4 . . . . -3.6(2) ?
C3 N2 C4 C1 . . . . -5.2(2) ?
C13 N2 C4 C1 . . . . 175.11(13) ?
N3 C1 C4 N4 . . . . -1.84(19) ?
C2 C1 C4 N4 . . . . 179.37(13) ?
N3 C1 C4 N2 . . . . 179.44(12) ?
C2 C1 C4 N2 . . . . 0.6(2) ?
C1 N3 C5 C6 . . . . 179.11(13) ?
N3 C5 C6 C11 . . . . 176.78(13) ?
N3 C5 C6 C7 . . . . -3.8(2) ?
C11 C6 C7 C8 . . . . 1.8(2) ?
C5 C6 C7 C8 . . . . -177.64(14) ?
C11 C6 C7 S1 . . . . -178.33(11) ?
C5 C6 C7 S1 . . . . 2.3(2) ?
C14 S1 C7 C8 . . . . -4.30(14) ?
C14 S1 C7 C6 . . . . 175.81(12) ?
C6 C7 C8 C9 . . . . -1.0(2) ?
S1 C7 C8 C9 . . . . 179.16(11) ?
C7 C8 C9 C10 . . . . -0.3(2) ?
C8 C9 C10 C11 . . . . 0.6(2) ?
C9 C10 C11 C6 . . . . 0.3(2) ?
C7 C6 C11 C10 . . . . -1.5(2) ?
C5 C6 C11 C10 . . . . 177.98(13) ?

loop_
_cod_related_entry_id
_cod_related_entry_database
_cod_related_entry_code
1 ChemSpider 30656806
